data_4064109
loop_
_publ_author_name
'Hu, Dan-Fu'
'Weng, Chia-Ming'
'Hong, Fung-E'

_publ_section_title
;
 Preparation of New Buchwald-Type Secondary Phosphine Oxide Ligands and
 Applications in Suzuki&#x2212;Miyaura Reactions
;
_journal_issue 5
_journal_name_full Organometallics
_journal_page_first 1139
_journal_paper_doi 10.1021/om101132t
_journal_volume 30
_journal_year 2011
_chemical_formula_moiety 'C13 H17 N2 O P'
_chemical_formula_sum 'C13 H17 N2 O P'
_chemical_formula_weight 248.26
_chemical_name_systematic
; 
 ? 
;
_space_group_IT_number 14
_symmetry_cell_setting monoclinic
_symmetry_space_group_name_Hall '-P 2ybc'
_symmetry_space_group_name_H-M 'P 1 21/c 1'
_atom_sites_solution_hydrogens geom
_atom_sites_solution_primary direct
_atom_sites_solution_secondary difmap
_audit_creation_method SHELXL-97
_cell_angle_alpha 90.00
_cell_angle_beta 99.197(2)
_cell_angle_gamma 90.00
_cell_formula_units_Z 4
_cell_length_a 12.8816(11)
_cell_length_b 5.8757(5)
_cell_length_c 17.5630(15)
_cell_measurement_reflns_used 4739
_cell_measurement_temperature 298(2)
_cell_measurement_theta_max 26.006
_cell_measurement_theta_min 3.048
_cell_volume 1312.23(19)
_computing_cell_refinement 'Bruker SMART'
_computing_data_collection 'Bruker SMART'
_computing_data_reduction 'Bruker SHELXTL'
_computing_molecular_graphics 'Bruker SHELXTL'
_computing_publication_material 'Bruker SHELXTL'
_computing_structure_refinement 'SHELXL-97 (Sheldrick, 1997)'
_computing_structure_solution 'SHELXS-97 (Sheldrick, 1990)'
_diffrn_ambient_temperature 298(2)
_diffrn_measured_fraction_theta_full 0.998
_diffrn_measured_fraction_theta_max 0.998
_diffrn_measurement_device_type 'CCD area detector'
_diffrn_measurement_method 'phi and omega scans'
_diffrn_radiation_monochromator graphite
_diffrn_radiation_source 'fine-focus sealed tube'
_diffrn_radiation_type MoK\a
_diffrn_radiation_wavelength 0.71073
_diffrn_reflns_av_R_equivalents 0.0178
_diffrn_reflns_av_sigmaI/netI 0.0152
_diffrn_reflns_limit_h_max 15
_diffrn_reflns_limit_h_min -14
_diffrn_reflns_limit_k_max 7
_diffrn_reflns_limit_k_min -6
_diffrn_reflns_limit_l_max 17
_diffrn_reflns_limit_l_min -21
_diffrn_reflns_number 7036
_diffrn_reflns_theta_full 26.02
_diffrn_reflns_theta_max 26.02
_diffrn_reflns_theta_min 2.35
_exptl_absorpt_coefficient_mu 0.196
_exptl_absorpt_correction_T_max 0.9436
_exptl_absorpt_correction_T_min 0.9085
_exptl_absorpt_correction_type empirical
_exptl_absorpt_process_details empirical
_exptl_crystal_density_diffrn 1.257
_exptl_crystal_density_method 'not measured'
_exptl_crystal_F_000 528
_exptl_crystal_size_max 0.50
_exptl_crystal_size_mid 0.40
_exptl_crystal_size_min 0.30
_refine_diff_density_max 0.266
_refine_diff_density_min -0.243
_refine_diff_density_rms 0.043
_refine_ls_extinction_method none
_refine_ls_goodness_of_fit_ref 1.024
_refine_ls_hydrogen_treatment mixed
_refine_ls_matrix_type full
_refine_ls_number_parameters 158
_refine_ls_number_reflns 2577
_refine_ls_number_restraints 0
_refine_ls_restrained_S_all 1.024
_refine_ls_R_factor_all 0.0419
_refine_ls_R_factor_gt 0.0379
_refine_ls_shift/su_max 0.001
_refine_ls_shift/su_mean 0.000
_refine_ls_structure_factor_coef Fsqd
_refine_ls_weighting_details 'calc w=1/[\s^2^(Fo^2^)+(0.1300P)^2^+0.0000P] where P=(Fo^2^+2Fc^2^)/3'
_refine_ls_weighting_scheme calc
_refine_ls_wR_factor_gt 0.1443
_refine_ls_wR_factor_ref 0.1515
_reflns_number_gt 2308
_reflns_number_total 2577
_reflns_threshold_expression >2sigma(I)
_cod_data_source_file om101132t_si_001.cif
_cod_data_source_block hong170m
_cod_original_sg_symbol_H-M P2(1)/c
_cod_database_code 4064109

loop_
_symmetry_equiv_pos_as_xyz
'x, y, z'
'-x, y+1/2, -z+1/2'
'-x, -y, -z'
'x, -y-1/2, z-1/2'

loop_
_atom_site_label
_atom_site_type_symbol
_atom_site_fract_x
_atom_site_fract_y
_atom_site_fract_z
_atom_site_U_iso_or_equiv
_atom_site_adp_type
_atom_site_occupancy
_atom_site_symmetry_multiplicity
_atom_site_calc_flag
_atom_site_refinement_flags
P1 P 0.68465(3) 0.05108(6) 0.59153(2) 0.0412(2) Uani 1 1 d .
N1 N 0.67463(9) -0.2583(2) 0.71572(6) 0.0398(3) Uani 1 1 d .
C6 C 0.80078(13) -0.0261(3) 0.80133(9) 0.0450(4) Uani 1 1 d .
H6A H 0.7512 0.0897 0.7990 0.054 Uiso 1 1 calc R
C10 C 0.73681(12) -0.1039(3) 0.51590(8) 0.0423(4) Uani 1 1 d .
C1 C 0.77787(10) -0.2243(2) 0.75964(7) 0.0372(3) Uani 1 1 d .
O1 O 0.76040(10) 0.2089(2) 0.63574(7) 0.0607(4) Uani 1 1 d .
C2 C 0.85127(12) -0.3965(3) 0.76131(8) 0.0425(4) Uani 1 1 d .
H2A H 0.8352 -0.5287 0.7327 0.051 Uiso 1 1 calc R
C5 C 0.89809(13) -0.0022(3) 0.84637(10) 0.0508(4) Uani 1 1 d .
H5A H 0.9139 0.1298 0.8751 0.061 Uiso 1 1 calc R
C9 C 0.62711(11) -0.1531(3) 0.64935(8) 0.0416(3) Uani 1 1 d .
N2 N 0.53079(10) -0.2324(3) 0.62689(8) 0.0547(4) Uani 1 1 d .
C3 C 0.94927(12) -0.3690(3) 0.80632(9) 0.0478(4) Uani 1 1 d .
H3A H 0.9997 -0.4829 0.8077 0.057 Uiso 1 1 calc R
C7 C 0.60305(13) -0.4134(3) 0.73477(10) 0.0516(4) Uani 1 1 d .
H7A H 0.6122 -0.5121 0.7767 0.062 Uiso 1 1 calc R
C13 C 0.82991(15) -0.2467(4) 0.55193(10) 0.0636(5) Uani 1 1 d .
H13A H 0.8575 -0.3284 0.5122 0.095 Uiso 1 1 calc R
H13B H 0.8077 -0.3527 0.5877 0.095 Uiso 1 1 calc R
H13C H 0.8835 -0.1492 0.5787 0.095 Uiso 1 1 calc R
C4 C 0.97218(12) -0.1729(3) 0.84905(9) 0.0497(4) Uani 1 1 d .
HA H 1.0376 -0.1559 0.8797 0.060 Uiso 1 1 calc R
C8 C 0.51651(13) -0.3932(3) 0.68008(11) 0.0585(5) Uani 1 1 d .
H8A H 0.4554 -0.4782 0.6790 0.070 Uiso 1 1 calc R
C12 C 0.7704(2) 0.0771(4) 0.46228(11) 0.0732(6) Uani 1 1 d .
H12A H 0.7987 0.0044 0.4211 0.110 Uiso 1 1 calc R
H12B H 0.8231 0.1731 0.4908 0.110 Uiso 1 1 calc R
H12C H 0.7106 0.1675 0.4412 0.110 Uiso 1 1 calc R
C11 C 0.65242(16) -0.2567(4) 0.47098(11) 0.0677(5) Uani 1 1 d .
H11A H 0.6814 -0.3366 0.4316 0.102 Uiso 1 1 calc R
H11B H 0.5942 -0.1650 0.4476 0.102 Uiso 1 1 calc R
H11C H 0.6286 -0.3644 0.5055 0.102 Uiso 1 1 calc R
H1 H 0.6000(13) 0.146(3) 0.5543(9) 0.051(5) Uiso 1 1 d .

loop_
_atom_site_aniso_label
_atom_site_aniso_U_11
_atom_site_aniso_U_22
_atom_site_aniso_U_33
_atom_site_aniso_U_23
_atom_site_aniso_U_13
_atom_site_aniso_U_12
P1 0.0466(3) 0.0364(3) 0.0406(3) -0.00152(13) 0.00741(19) -0.00054(13)
N1 0.0390(6) 0.0399(6) 0.0413(6) -0.0020(5) 0.0086(5) -0.0063(5)
C6 0.0472(8) 0.0395(8) 0.0500(8) -0.0054(6) 0.0128(7) -0.0012(6)
C10 0.0484(8) 0.0417(7) 0.0359(7) -0.0008(6) 0.0045(6) -0.0002(6)
C1 0.0411(7) 0.0398(7) 0.0320(6) 0.0003(5) 0.0095(5) -0.0040(5)
O1 0.0780(8) 0.0518(7) 0.0532(7) -0.0121(5) 0.0137(6) -0.0212(6)
C2 0.0525(8) 0.0380(7) 0.0368(7) -0.0036(6) 0.0061(6) 0.0006(6)
C5 0.0585(10) 0.0457(8) 0.0484(8) -0.0099(7) 0.0091(7) -0.0111(7)
C9 0.0395(7) 0.0435(8) 0.0420(7) -0.0018(6) 0.0070(6) -0.0020(6)
N2 0.0397(7) 0.0610(9) 0.0623(8) -0.0029(7) 0.0050(6) -0.0055(6)
C3 0.0507(8) 0.0504(9) 0.0420(8) 0.0024(7) 0.0059(6) 0.0081(7)
C7 0.0504(9) 0.0510(9) 0.0562(9) 0.0038(7) 0.0171(7) -0.0110(7)
C13 0.0622(10) 0.0747(12) 0.0529(10) -0.0018(9) 0.0065(8) 0.0210(9)
C4 0.0469(8) 0.0588(10) 0.0421(8) 0.0016(7) 0.0029(6) -0.0082(7)
C8 0.0423(8) 0.0645(10) 0.0704(11) -0.0041(9) 0.0147(7) -0.0166(7)
C12 0.1111(18) 0.0630(12) 0.0527(10) 0.0034(8) 0.0352(11) -0.0062(11)
C11 0.0662(10) 0.0762(13) 0.0590(10) -0.0265(10) 0.0049(8) -0.0111(9)

loop_
_atom_type_symbol
_atom_type_description
_atom_type_scat_dispersion_real
_atom_type_scat_dispersion_imag
_atom_type_scat_source
C C 0.0033 0.0016 'International Tables Vol C Tables 4.2.6.8 and 6.1.1.4'
H H 0.0000 0.0000 'International Tables Vol C Tables 4.2.6.8 and 6.1.1.4'
N N 0.0061 0.0033 'International Tables Vol C Tables 4.2.6.8 and 6.1.1.4'
O O 0.0106 0.0060 'International Tables Vol C Tables 4.2.6.8 and 6.1.1.4'
P P 0.1023 0.0942 'International Tables Vol C Tables 4.2.6.8 and 6.1.1.4'

loop_
_geom_angle_atom_site_label_1
_geom_angle_atom_site_label_2
_geom_angle_atom_site_label_3
_geom_angle
O1 P1 C9 114.74(7)
O1 P1 C10 114.06(7)
C9 P1 C10 108.04(7)
O1 P1 H1 115.1(8)
C9 P1 H1 100.4(8)
C10 P1 H1 103.0(7)
C7 N1 C9 106.23(13)
C7 N1 C1 123.99(13)
C9 N1 C1 129.78(12)
C5 C6 C1 119.18(14)
C5 C6 H6A 120.4
C1 C6 H6A 120.4
C13 C10 C12 111.03(15)
C13 C10 C11 109.91(15)
C12 C10 C11 109.80(14)
C13 C10 P1 109.33(10)
C12 C10 P1 105.95(11)
C11 C10 P1 110.77(12)
C2 C1 C6 121.20(14)
C2 C1 N1 118.69(13)
C6 C1 N1 120.06(13)
C1 C2 C3 118.95(14)
C1 C2 H2A 120.5
C3 C2 H2A 120.5
C6 C5 C4 120.40(15)
C6 C5 H5A 119.8
C4 C5 H5A 119.8
N2 C9 N1 111.29(13)
N2 C9 P1 121.03(12)
N1 C9 P1 127.51(11)
C9 N2 C8 105.23(13)
C4 C3 C2 120.18(15)
C4 C3 H3A 119.9
C2 C3 H3A 119.9
C8 C7 N1 106.10(15)
C8 C7 H7A 126.9
N1 C7 H7A 126.9
C10 C13 H13A 109.5
C10 C13 H13B 109.5
H13A C13 H13B 109.5
C10 C13 H13C 109.5
H13A C13 H13C 109.5
H13B C13 H13C 109.5
C3 C4 C5 120.08(15)
C3 C4 HA 120.0
C5 C4 HA 120.0
C7 C8 N2 111.14(14)
C7 C8 H8A 124.4
N2 C8 H8A 124.4
C10 C12 H12A 109.5
C10 C12 H12B 109.5
H12A C12 H12B 109.5
C10 C12 H12C 109.5
H12A C12 H12C 109.5
H12B C12 H12C 109.5
C10 C11 H11A 109.5
C10 C11 H11B 109.5
H11A C11 H11B 109.5
C10 C11 H11C 109.5
H11A C11 H11C 109.5
H11B C11 H11C 109.5

loop_
_geom_bond_atom_site_label_1
_geom_bond_atom_site_label_2
_geom_bond_distance
P1 O1 1.4742(11)
P1 C9 1.8055(15)
P1 C10 1.8250(15)
P1 H1 1.304(17)
N1 C7 1.3751(19)
N1 C9 1.3739(19)
N1 C1 1.4407(17)
C6 C5 1.378(2)
C6 C1 1.382(2)
C6 H6A 0.9300
C10 C13 1.516(2)
C10 C12 1.528(2)
C10 C11 1.528(2)
C1 C2 1.382(2)
C2 C3 1.388(2)
C2 H2A 0.9300
C5 C4 1.380(2)
C5 H5A 0.9300
C9 N2 1.3252(18)
N2 C8 1.362(2)
C3 C4 1.381(2)
C3 H3A 0.9300
C7 C8 1.355(2)
C7 H7A 0.9300
C13 H13A 0.9600
C13 H13B 0.9600
C13 H13C 0.9600
C4 HA 0.9300
C8 H8A 0.9300
C12 H12A 0.9600
C12 H12B 0.9600
C12 H12C 0.9600
C11 H11A 0.9600
C11 H11B 0.9600
C11 H11C 0.9600
